data_4077750
loop_
_publ_author_name
'Jutzi, Peter'
'Neumann, Beate'
'Reumann, Guido'
'Stammler, Hans-Georg'

_publ_section_title
;
 Novel Ga2N2Ring Systems by Reaction of Pentamethylcyclopentadienylgallium
 with Organic Azides
;
_journal_issue 10
_journal_name_full Organometallics
_journal_page_first 2037
_journal_paper_doi 10.1021/om980944l
_journal_volume 18
_journal_year 1999
_chemical_formula_sum 'C32 H66 Ga2 N8 Si4'
_chemical_formula_weight 814.73
_chemical_name_systematic
; 
 ? 
;
_space_group_IT_number 2
_symmetry_cell_setting triclinic
_symmetry_space_group_name_Hall '-P 1'
_symmetry_space_group_name_H-M 'P -1'
_atom_sites_solution_hydrogens geom
_atom_sites_solution_primary direct
_atom_sites_solution_secondary difmap
_audit_creation_method SHELXL-97
_cell_angle_alpha 88.4760(10)
_cell_angle_beta 70.0420(10)
_cell_angle_gamma 64.8830(10)
_cell_formula_units_Z 1
_cell_length_a 9.4749(6)
_cell_length_b 9.7282(7)
_cell_length_c 13.8581(9)
_cell_measurement_reflns_used 4386
_cell_measurement_temperature 163(2)
_cell_measurement_theta_max 54
_cell_measurement_theta_min 3
_cell_volume 1076.56(13)
_computing_cell_refinement 'Siemens SAINT'
_computing_data_collection 'Siemens SMART'
_computing_data_reduction 'Siemens SAINT'
_computing_molecular_graphics 'Siemens SHELXTL'
_computing_publication_material 'SHELXL-97 (Sheldrick, 1997)'
_computing_structure_refinement 'SHELXL-97 (Sheldrick, 1997)'
_computing_structure_solution 'SHELXS-97 (Sheldrick, 1990)'
_diffrn_ambient_temperature 163(2)
_diffrn_measured_fraction_theta_full 0.976
_diffrn_measured_fraction_theta_max 0.969
_diffrn_measurement_device_type 'Siemens SMART CCD'
_diffrn_measurement_method '\w scans'
_diffrn_radiation_monochromator graphite
_diffrn_radiation_source 'fine-focus sealed tube'
_diffrn_radiation_type MoK\a
_diffrn_radiation_wavelength 0.71073
_diffrn_reflns_av_R_equivalents 0.0432
_diffrn_reflns_av_sigmaI/netI 0.0750
_diffrn_reflns_limit_h_max 12
_diffrn_reflns_limit_h_min -11
_diffrn_reflns_limit_k_max 12
_diffrn_reflns_limit_k_min -12
_diffrn_reflns_limit_l_max 16
_diffrn_reflns_limit_l_min -17
_diffrn_reflns_number 10351
_diffrn_reflns_theta_full 27.00
_diffrn_reflns_theta_max 27.12
_diffrn_reflns_theta_min 2.33
_exptl_absorpt_coefficient_mu 1.394
_exptl_absorpt_correction_T_max 1.000000
_exptl_absorpt_correction_T_min 0.847962
_exptl_absorpt_correction_type multi-scan
_exptl_crystal_colour colorless
_exptl_crystal_density_diffrn 1.257
_exptl_crystal_density_method 'not measured'
_exptl_crystal_description plates
_exptl_crystal_F_000 432
_exptl_crystal_size_max .05
_exptl_crystal_size_mid .2
_exptl_crystal_size_min .3
_refine_diff_density_max 0.437
_refine_diff_density_min -0.380
_refine_diff_density_rms 0.082
_refine_ls_extinction_method none
_refine_ls_goodness_of_fit_ref 1.013
_refine_ls_hydrogen_treatment mixed
_refine_ls_matrix_type full
_refine_ls_number_parameters 219
_refine_ls_number_reflns 4613
_refine_ls_number_restraints 0
_refine_ls_restrained_S_all 1.013
_refine_ls_R_factor_all 0.0752
_refine_ls_R_factor_gt 0.0420
_refine_ls_shift/su_max 0.001
_refine_ls_shift/su_mean 0.000
_refine_ls_structure_factor_coef Fsqd
_refine_ls_weighting_details 'w=1/[\s^2^(Fo^2^)+(0.0385P)^2^+0.0741P] where P=(Fo^2^+2Fc^2^)/3'
_refine_ls_weighting_scheme calc
_refine_ls_wR_factor_gt 0.0796
_refine_ls_wR_factor_ref 0.0912
_reflns_number_gt 3361
_reflns_number_total 4613
_reflns_threshold_expression >2sigma(I)
_cod_data_source_file om980944l.cif
_cod_data_source_block compound4
_cod_depositor_comments
;
The following automatic conversions were performed:

'_symmetry_cell_setting' value 'Triclinic' changed to 'triclinic'
according to /home/saulius/struct/CIF-dictionaries/cif_core.dic
dictionary named 'cif_core.dic' version 2.4.2 from 2011-04-26.

Automatic conversion script
Id: cif_fix_values 1715 2011-07-08 13:25:40Z adriana 

The following automatic conversions were performed:

'_refine_ls_weighting_scheme' value 'calc
w=1/[\s^2^(Fo^2^)+(0.0385P)^2^+0.0741P] where P=(Fo^2^+2Fc^2^)/3' was
changed to 'calc'. New tag '_refine_ls_weighting_details' was
created. The value of the new tag was set to
'w=1/[\s^2^(Fo^2^)+(0.0385P)^2^+0.0741P] where P=(Fo^2^+2Fc^2^)/3'.

Automatic conversion script
Id: cif_fix_values 3143 2015-03-26 13:38:13Z robertas 
;
_cod_original_cell_volume 1076.56(12)
_cod_original_sg_symbol_H-M P-1
_cod_database_code 4077750

loop_
_symmetry_equiv_pos_as_xyz
'x, y, z'
'-x, -y, -z'

loop_
_atom_site_label
_atom_site_type_symbol
_atom_site_fract_x
_atom_site_fract_y
_atom_site_fract_z
_atom_site_U_iso_or_equiv
_atom_site_adp_type
_atom_site_occupancy
_atom_site_calc_flag
_atom_site_refinement_flags
Ga1 Ga 0.52391(4) 0.03658(4) 0.38116(3) 0.01979(11) Uani 1 d .
Si1 Si 0.39267(11) -0.12524(10) 0.26316(7) 0.0256(2) Uani 1 d .
Si2 Si 0.76321(11) -0.23505(10) 0.19939(7) 0.0266(2) Uani 1 d .
N1 N 0.6574(3) -0.0598(3) 0.47554(19) 0.0220(6) Uani 1 d .
N2 N 0.8036(3) -0.1598(3) 0.44800(19) 0.0252(6) Uani 1 d .
N3 N 0.9383(3) -0.2499(3) 0.4254(2) 0.0379(7) Uani 1 d .
N4 N 0.5611(3) -0.1151(3) 0.28262(19) 0.0228(6) Uani 1 d .
C1 C 0.4983(4) 0.2515(3) 0.3624(2) 0.0236(7) Uani 1 d .
C2 C 0.3970(4) 0.3003(3) 0.2943(3) 0.0265(7) Uani 1 d .
C3 C 0.5000(4) 0.2908(3) 0.1968(3) 0.0314(8) Uani 1 d .
C4 C 0.6683(4) 0.2462(4) 0.1952(3) 0.0323(8) Uani 1 d .
C5 C 0.6686(4) 0.2270(3) 0.2923(2) 0.0269(7) Uani 1 d .
C6 C 0.4255(4) 0.3534(4) 0.4661(2) 0.0315(8) Uani 1 d .
H6A H 0.4942 0.3044 0.5077 0.047 Uiso 1 calc R
H6B H 0.3108 0.3678 0.5036 0.047 Uiso 1 calc R
H6C H 0.4249 0.4532 0.4536 0.047 Uiso 1 calc R
C7 C 0.2102(4) 0.3575(4) 0.3332(3) 0.0385(9) Uani 1 d .
H7A H 0.1700 0.3929 0.2765 0.058 Uiso 1 calc R
H7B H 0.1570 0.4427 0.3895 0.058 Uiso 1 calc R
H7C H 0.1818 0.2742 0.3590 0.058 Uiso 1 calc R
C8 C 0.4537(5) 0.3255(4) 0.1016(3) 0.0508(11) Uani 1 d .
H8A H 0.3327 0.3619 0.1214 0.076 Uiso 1 calc R
H8B H 0.5132 0.2322 0.0512 0.076 Uiso 1 calc R
H8C H 0.4852 0.4048 0.0705 0.076 Uiso 1 calc R
C9 C 0.8122(5) 0.2282(5) 0.0989(3) 0.0520(11) Uani 1 d .
H9A H 0.9121 0.2017 0.1159 0.078 Uiso 1 calc R
H9B H 0.7852 0.3247 0.0694 0.078 Uiso 1 calc R
H9C H 0.8337 0.1465 0.0483 0.078 Uiso 1 calc R
C10 C 0.8071(4) 0.1993(4) 0.3312(3) 0.0389(9) Uani 1 d .
H10A H 0.9115 0.1736 0.2721 0.058 Uiso 1 calc R
H10B H 0.8212 0.1141 0.3722 0.058 Uiso 1 calc R
H10C H 0.7789 0.2919 0.3745 0.058 Uiso 1 calc R
C11 C 0.4357(5) -0.3271(4) 0.2292(3) 0.0453(10) Uani 1 d .
H11A H 0.5338 -0.3734 0.1650 0.068 Uiso 1 calc R
H11B H 0.3384 -0.3281 0.2195 0.068 Uiso 1 calc R
H11C H 0.4575 -0.3857 0.2854 0.068 Uiso 1 calc R
C12 C 0.1984(4) -0.0505(4) 0.3809(3) 0.0378(9) Uani 1 d .
H12A H 0.2231 -0.1003 0.4394 0.057 Uiso 1 calc R
H12B H 0.1138 -0.0724 0.3683 0.057 Uiso 1 calc R
H12C H 0.1560 0.0605 0.3969 0.057 Uiso 1 calc R
C13 C 0.3375(4) -0.0126(4) 0.1586(3) 0.0382(9) Uani 1 d .
H13A H 0.3002 0.0963 0.1797 0.057 Uiso 1 calc R
H13B H 0.2475 -0.0262 0.1471 0.057 Uiso 1 calc R
H13C H 0.4362 -0.0490 0.0943 0.057 Uiso 1 calc R
C14 C 0.7788(4) -0.2550(4) 0.0617(3) 0.0453(10) Uani 1 d .
H14A H 0.7041 -0.2977 0.0570 0.068 Uiso 1 calc R
H14B H 0.8944 -0.3236 0.0179 0.068 Uiso 1 calc R
H14C H 0.7462 -0.1541 0.0382 0.068 Uiso 1 calc R
C15 C 0.9183(4) -0.1613(4) 0.1931(3) 0.0376(9) Uani 1 d .
H15A H 0.8986 -0.0722 0.1557 0.056 Uiso 1 calc R
H15B H 1.0319 -0.2419 0.1568 0.056 Uiso 1 calc R
H15C H 0.9059 -0.1312 0.2636 0.056 Uiso 1 calc R
C16 C 0.8402(4) -0.4320(4) 0.2383(3) 0.0382(9) Uani 1 d .
H16A H 0.8474 -0.4260 0.3068 0.057 Uiso 1 calc R
H16B H 0.9512 -0.4983 0.1875 0.057 Uiso 1 calc R
H16C H 0.7622 -0.4746 0.2409 0.057 Uiso 1 calc R

loop_
_atom_site_aniso_label
_atom_site_aniso_U_11
_atom_site_aniso_U_22
_atom_site_aniso_U_33
_atom_site_aniso_U_23
_atom_site_aniso_U_13
_atom_site_aniso_U_12
Ga1 0.01811(18) 0.02143(18) 0.0204(2) 0.00235(13) -0.00824(14) -0.00829(14)
Si1 0.0265(5) 0.0254(5) 0.0285(5) 0.0026(4) -0.0136(4) -0.0119(4)
Si2 0.0237(5) 0.0291(5) 0.0224(5) -0.0001(4) -0.0083(4) -0.0076(4)
N1 0.0145(13) 0.0256(14) 0.0234(15) 0.0047(11) -0.0078(11) -0.0060(11)
N2 0.0243(15) 0.0311(15) 0.0217(15) 0.0028(11) -0.0083(12) -0.0136(13)
N3 0.0244(16) 0.0379(17) 0.0403(19) -0.0001(14) -0.0102(14) -0.0047(14)
N4 0.0247(14) 0.0233(13) 0.0213(14) 0.0009(11) -0.0103(11) -0.0098(11)
C1 0.0306(17) 0.0190(15) 0.0245(18) 0.0051(12) -0.0144(14) -0.0106(13)
C2 0.0335(18) 0.0174(15) 0.033(2) 0.0048(13) -0.0192(16) -0.0096(14)
C3 0.049(2) 0.0242(17) 0.029(2) 0.0077(14) -0.0215(17) -0.0173(16)
C4 0.040(2) 0.0295(18) 0.026(2) 0.0065(14) -0.0069(16) -0.0178(16)
C5 0.0285(17) 0.0252(17) 0.0299(19) 0.0051(14) -0.0098(15) -0.0151(14)
C6 0.038(2) 0.0307(18) 0.028(2) 0.0014(14) -0.0121(16) -0.0174(16)
C7 0.037(2) 0.0304(19) 0.052(2) 0.0084(16) -0.0263(18) -0.0101(16)
C8 0.082(3) 0.050(2) 0.038(2) 0.0178(18) -0.037(2) -0.035(2)
C9 0.060(3) 0.057(3) 0.034(2) 0.0120(19) -0.006(2) -0.030(2)
C10 0.035(2) 0.046(2) 0.048(2) 0.0145(18) -0.0180(18) -0.0272(17)
C11 0.047(2) 0.036(2) 0.063(3) 0.0020(18) -0.026(2) -0.0231(18)
C12 0.0282(19) 0.052(2) 0.042(2) 0.0031(17) -0.0166(17) -0.0226(17)
C13 0.038(2) 0.042(2) 0.036(2) 0.0031(16) -0.0200(17) -0.0132(17)
C14 0.038(2) 0.062(3) 0.027(2) -0.0023(18) -0.0106(17) -0.0149(19)
C15 0.0291(19) 0.049(2) 0.029(2) 0.0010(16) -0.0045(15) -0.0172(17)
C16 0.035(2) 0.0335(19) 0.042(2) 0.0004(16) -0.0186(17) -0.0085(16)

loop_
_atom_type_symbol
_atom_type_description
_atom_type_scat_dispersion_real
_atom_type_scat_dispersion_imag
_atom_type_scat_source
C C 0.0033 0.0016 'International Tables Vol C Tables 4.2.6.8 and 6.1.1.4'
H H 0.0000 0.0000 'International Tables Vol C Tables 4..2.6.8 and 6.1.1.4'
N N 0.0061 0.0033 'International Tables Vol C Tables 4.2.6.8 and 6.1.1.4'
Si Si 0.0817 0.0704 'International Tables Vol C Tables 4.2.6.8 and 6.1.1.4'
Ga Ga 0.2307 1.6083 'International Tables Vol C Tables 4.2.6.8 and 6.1.1.4'

loop_
_geom_angle_atom_site_label_1
_geom_angle_atom_site_label_2
_geom_angle_atom_site_label_3
_geom_angle
_geom_angle_site_symmetry_1
_geom_angle_site_symmetry_3
N4 Ga1 C1 128.14(11) . .
N4 Ga1 N1 110.31(10) . .
C1 Ga1 N1 111.53(11) . .
N4 Ga1 N1 114.11(10) . 2_656
C1 Ga1 N1 104.89(11) . 2_656
N1 Ga1 N1 75.58(10) . 2_656
N4 Si1 C12 113.22(13) . .
N4 Si1 C11 111.90(14) . .
C12 Si1 C11 104.30(17) . .
N4 Si1 C13 111.99(14) . .
C12 Si1 C13 106.40(16) . .
C11 Si1 C13 108.56(17) . .
N4 Si2 C15 113.16(14) . .
N4 Si2 C14 112.37(14) . .
C15 Si2 C14 103.72(17) . .
N4 Si2 C16 111.58(14) . .
C15 Si2 C16 107.59(16) . .
C14 Si2 C16 107.95(17) . .
N2 N1 Ga1 126.7(2) . .
N2 N1 Ga1 123.27(19) . 2_656
Ga1 N1 Ga1 104.42(10) . 2_656
N3 N2 N1 177.8(3) . .
Si2 N4 Si1 118.59(14) . .
Si2 N4 Ga1 120.54(13) . .
Si1 N4 Ga1 120.52(13) . .
C5 C1 C2 103.7(3) . .
C5 C1 C6 116.3(3) . .
C2 C1 C6 116.5(2) . .
C5 C1 Ga1 103.53(19) . .
C2 C1 Ga1 102.93(19) . .
C6 C1 Ga1 112.2(2) . .
C3 C2 C1 108.6(3) . .
C3 C2 C7 127.5(3) . .
C1 C2 C7 123.9(3) . .
C2 C3 C4 109.6(3) . .
C2 C3 C8 127.2(3) . .
C4 C3 C8 123.2(3) . .
C5 C4 C3 109.1(3) . .
C5 C4 C9 127.8(3) . .
C3 C4 C9 123.1(3) .. .
C4 C5 C1 108.8(3) . .
C4 C5 C10 128.4(3) . .
C1 C5 C10 122.6(3) . .

loop_
_geom_bond_atom_site_label_1
_geom_bond_atom_site_label_2
_geom_bond_distance
_geom_bond_site_symmetry_2
Ga1 N4 1.872(2) .
Ga1 C1 2.020(3) .
Ga1 N1 2.061(2) .
Ga1 N1 2.076(2) 2_656
Si1 N4 1.749(2) .
Si1 C12 1.859(3) .
Si1 C11 1.866(3) .
Si1 C13 1.876(3) .
Si2 N4 1.740(2) .
Si2 C15 1.867(3) .
Si2 C14 1.871(3) .
Si2 C16 1.876(3) .
N1 N2 1.235(3) .
N1 Ga1 2.076(2) 2_656
N2 N3 1.135(3) .
C1 C5 1.490(4) .
C1 C2 1.499(4) .
C1 C6 1.530(4) .
C2 C3 1.347(4) .
C2 C7 1.504(4) .
C3 C4 1.456(5) .
C3 C8 1.515(4) .
C4 C5 1.355(4) .
C4 C9 1.496(5) .
C5 C10 1.502(4) .
